data_7203095
loop_
_publ_author_name
'Bardelang, David'
'Udachin, Konstantin A.'
'Leek, Donald M.'
'Ripmeester, John A.'

_publ_section_title
;
 Highly symmetric columnar channels in metal-free cucurbit[n]uril
 hydrate crystals (n = 6, 8)
;
_journal_issue 11
_journal_name_full CrystEngComm
_journal_page_first 973
_journal_paper_doi 10.1039/b711285h
_journal_volume 9
_journal_year 2007
_chemical_formula_sum 'C48 H168 N40 O100'
_chemical_formula_weight 2906.22
_chemical_name_systematic
;
?
;
_space_group_IT_number 139
_symmetry_cell_setting tetragonal
_symmetry_space_group_name_Hall '-I 4 2'
_symmetry_space_group_name_H-M 'I 4/m m m'
_atom_sites_solution_hydrogens geom
_atom_sites_solution_primary direct
_atom_sites_solution_secondary difmap
_audit_creation_method SHELXL-97
_cell_angle_alpha 90.00
_cell_angle_beta 90.00
_cell_angle_gamma 90.00
_cell_formula_units_Z 2
_cell_length_a 24.0685(6)
_cell_length_b 24.0685(6)
_cell_length_c 10.9542(6)
_cell_measurement_temperature 100(2)
_cell_volume 6345.7(4)
_computing_structure_refinement 'SHELXL-97 (Sheldrick, 1997)'
_computing_structure_solution 'SHELXS-97 (Sheldrick, 1990)'
_diffrn_ambient_temperature 100(2)
_diffrn_measured_fraction_theta_full 0.928
_diffrn_measured_fraction_theta_max 0.928
_diffrn_radiation_monochromator graphite
_diffrn_radiation_source 'fine-focus sealed tube'
_diffrn_radiation_type MoK\a
_diffrn_radiation_wavelength 0.71070
_diffrn_reflns_av_R_equivalents 0.0371
_diffrn_reflns_av_sigmaI/netI 0.0074
_diffrn_reflns_limit_h_max 28
_diffrn_reflns_limit_h_min -28
_diffrn_reflns_limit_k_max 28
_diffrn_reflns_limit_k_min -28
_diffrn_reflns_limit_l_max 12
_diffrn_reflns_limit_l_min -12
_diffrn_reflns_number 90650
_diffrn_reflns_theta_full 24.71
_diffrn_reflns_theta_max 24.71
_diffrn_reflns_theta_min 2.68
_exptl_absorpt_coefficient_mu 0.148
_exptl_absorpt_correction_T_max 0.9710
_exptl_absorpt_correction_T_min 0.9297
_exptl_absorpt_correction_type multi-scal
_exptl_absorpt_process_details sadabs
_exptl_crystal_density_diffrn 1.521
_exptl_crystal_density_method 'not measured'
_exptl_crystal_F_000 3072
_exptl_crystal_size_max 0.50
_exptl_crystal_size_mid 0.40
_exptl_crystal_size_min 0.20
_refine_diff_density_max 0.736
_refine_diff_density_min -0.823
_refine_diff_density_rms 0.129
_refine_ls_extinction_coef 0.006(2)
_refine_ls_extinction_expression Fc^*^=kFc[1+0.001xFc^2^\l^3^/sin(2\q)]^-1/4^
_refine_ls_extinction_method SHELXL
_refine_ls_goodness_of_fit_ref 1.744
_refine_ls_hydrogen_treatment constr
_refine_ls_matrix_type full
_refine_ls_number_parameters 236
_refine_ls_number_reflns 1449
_refine_ls_number_restraints 339
_refine_ls_restrained_S_all 1.729
_refine_ls_R_factor_all 0.1262
_refine_ls_R_factor_gt 0.1181
_refine_ls_shift/su_max 0.002
_refine_ls_shift/su_mean 0.000
_refine_ls_structure_factor_coef Fsqd
_refine_ls_weighting_details 'calc w=1/[\s^2^(Fo^2^)+(0.2000P)^2^+0.0000P] where P=(Fo^2^+2Fc^2^)/3'
_refine_ls_weighting_scheme calc
_refine_ls_wR_factor_gt 0.3212
_refine_ls_wR_factor_ref 0.3465
_reflns_number_gt 1233
_reflns_number_total 1449
_reflns_threshold_expression >2sigma(I)
_cod_data_source_file b711285h.txt
_cod_data_source_block dav17
_cod_original_sg_symbol_H-M I4/mmm
_cod_database_code 7203095

loop_
_symmetry_equiv_pos_as_xyz
'x, y, z'
'-x, -y, z'
'-y, x, z'
'y, -x, z'
'-x, y, -z'
'x, -y, -z'
'y, x, -z'
'-y, -x, -z'
'x+1/2, y+1/2, z+1/2'
'-x+1/2, -y+1/2, z+1/2'
'-y+1/2, x+1/2, z+1/2'
'y+1/2, -x+1/2, z+1/2'
'-x+1/2, y+1/2, -z+1/2'
'x+1/2, -y+1/2, -z+1/2'
'y+1/2, x+1/2, -z+1/2'
'-y+1/2, -x+1/2, -z+1/2'
'-x, -y, -z'
'x, y, -z'
'y, -x, -z'
'-y, x, -z'
'x, -y, z'
'-x, y, z'
'-y, -x, z'
'y, x, z'
'-x+1/2, -y+1/2, -z+1/2'
'x+1/2, y+1/2, -z+1/2'
'y+1/2, -x+1/2, -z+1/2'
'-y+1/2, x+1/2, -z+1/2'
'x+1/2, -y+1/2, z+1/2'
'-x+1/2, y+1/2, z+1/2'
'-y+1/2, -x+1/2, z+1/2'
'y+1/2, x+1/2, z+1/2'

loop_
_atom_site_label
_atom_site_type_symbol
_atom_site_fract_x
_atom_site_fract_y
_atom_site_fract_z
_atom_site_U_iso_or_equiv
_atom_site_adp_type
_atom_site_occupancy
_atom_site_symmetry_multiplicity
_atom_site_calc_flag
_atom_site_refinement_flags
_atom_site_disorder_assembly
_atom_site_disorder_group
O1 O 0.41851(7) 0.31105(7) 0.22268(14) 0.0554(5) Uani 1 1 d U . .
N1 N 0.36312(8) 0.29209(8) 0.38946(16) 0.0460(5) Uani 1 1 d U . .
N2 N 0.44975(7) 0.26203(7) 0.38941(17) 0.0423(5) Uani 1 1 d U . .
C1 C 0.36642(13) 0.25961(12) 0.5000 0.0449(7) Uani 1 2 d SU . .
H1 H 0.3392 0.2282 0.5000 0.054 Uiso 1 2 calc SR . .
C2 C 0.42731(11) 0.23867(11) 0.5000 0.0396(7) Uani 1 2 d SU . .
H2 H 0.4294 0.1972 0.5000 0.048 Uiso 1 2 calc SR . .
C3 C 0.5000 0.24053(14) 0.3339(3) 0.0463(7) Uani 1 2 d SU . .
H3A H 0.5000 0.2501 0.2460 0.056 Uiso 1 2 calc SR . .
H3B H 0.5000 0.1995 0.3407 0.056 Uiso 1 2 calc SR . .
C4 C 0.41140(10) 0.29071(9) 0.3247(2) 0.0433(6) Uani 1 1 d U . .
C5 C 0.31172(11) 0.31172(11) 0.3373(3) 0.0516(8) Uani 1 2 d SU . .
H5A H 0.2829 0.2829 0.3487 0.062 Uiso 1 2 calc SR . .
H5B H 0.3170 0.3170 0.2484 0.062 Uiso 1 2 calc SR . .
O1M O 0.1611(2) 0.3929(2) 0.3032(7) 0.1091(18) Uani 0.50 1 d PDU A -2
O2M O 0.1926(2) 0.3295(3) 0.2116(9) 0.137(3) Uani 0.50 1 d PDU A -2
O3M O 0.1009(4) 0.3595(4) 0.1842(10) 0.164(3) Uani 0.50 1 d PDU A -2
N1M N 0.1479(3) 0.3528(4) 0.2368(13) 0.120(2) Uani 0.50 1 d PDU A -2
O1W O 0.0000 0.3893(3) 0.0000 0.144(3) Uani 1 4 d SU . .
O2W O 0.4020(7) 0.4446(7) 0.471(2) 0.197(6) Uani 0.25 1 d PDU B -33
O3W O 0.5000 0.396(3) 0.550(5) 0.186(6) Uani 0.15 2 d SPDU . .
O33W O 0.5000 0.393(2) 0.5000 0.186(6) Uani 0.30 4 d SPU . .
O4W O 0.3927(7) 0.2463(7) 0.0000 0.177(4) Uani 0.60 2 d SPU D .
O5W O 0.348(4) 0.250(3) 0.0000 0.171(5) Uani 0.12 2 d SPU . .
O6W O 0.0231(12) 0.3311(9) 0.5928(16) 0.165(8) Uani 0.13 1 d PU C -33
O66W O 0.0174(14) 0.3484(11) 0.537(2) 0.181(10) Uani 0.13 1 d PU C -33
O7W O 0.3508(7) 0.3171(8) -0.019(3) 0.180(5) Uani 0.25 1 d PU D -33
O37W O 0.3160(7) 0.2797(7) 0.021(2) 0.165(5) Uani 0.25 1 d PU D -33
O8W O 0.1723(10) 0.2615(9) 0.592(2) 0.082(4) Uani 0.10 1 d PU . -33
O81W O 0.2104(9) 0.2282(9) 0.5515(19) 0.082(4) Uani 0.10 1 d PU . -33
O9W O 0.0511(3) 0.4489(3) 0.2500 0.176(4) Uani 0.50 2 d SPU . .
O10W O 0.0000 0.4232(9) 0.048(3) 0.150(5) Uani 0.24 2 d SPU . .
O11W O 0.4205(4) 0.4205(4) 0.1176(10) 0.177(4) Uani 0.50 2 d SPU . .
O12W O 0.0963(16) 0.502(9) 0.0000 0.145(9) Uani 0.24 4 d SPU . .
O92W O 0.099(2) 0.468(2) 0.0000 0.144(8) Uani 0.12 2 d SPU . .
O13W O 0.5000 0.4082(6) 0.2456(15) 0.154(4) Uani 0.50 2 d SPU . .
O14W O 0.4425(6) 0.2595(5) 0.0000 0.235(4) Uani 1 2 d SU . .
O15W O 0.424(2) 1.038(2) 0.033(5) 0.102(10) Uani 0.05 1 d PU E -2
O16W O 0.3830(10) 0.5000 0.1214(14) 0.242(9) Uani 0.50 2 d SPU . .

loop_
_atom_site_aniso_label
_atom_site_aniso_U_11
_atom_site_aniso_U_22
_atom_site_aniso_U_33
_atom_site_aniso_U_23
_atom_site_aniso_U_13
_atom_site_aniso_U_12
O1 0.0697(10) 0.0587(9) 0.0378(10) 0.0009(7) -0.0039(7) 0.0044(8)
N1 0.0486(10) 0.0502(10) 0.0392(10) -0.0037(7) -0.0029(7) 0.0122(9)
N2 0.0384(10) 0.0454(9) 0.0431(12) -0.0034(7) -0.0007(7) 0.0035(7)
C1 0.0469(15) 0.0423(14) 0.0455(16) 0.000 0.000 0.0064(12)
C2 0.0379(14) 0.0372(14) 0.0438(15) 0.000 0.000 0.0025(11)
C3 0.0421(15) 0.0550(17) 0.0418(15) -0.0106(13) 0.000 0.000
C4 0.0539(12) 0.0415(10) 0.0346(11) -0.0067(8) -0.0035(9) 0.0021(9)
C5 0.0545(11) 0.0545(11) 0.0458(16) -0.0130(10) -0.0130(10) 0.0148(14)
O1M 0.070(3) 0.082(3) 0.176(5) -0.070(3) -0.057(3) 0.007(2)
O2M 0.072(3) 0.106(4) 0.234(9) 0.023(5) -0.041(4) 0.005(3)
O3M 0.144(6) 0.123(6) 0.223(7) -0.060(6) -0.101(5) 0.002(5)
N1M 0.108(4) 0.099(5) 0.152(6) -0.045(5) -0.072(5) 0.003(3)
O1W 0.152(6) 0.093(4) 0.186(7) 0.000 0.000 0.000
O2W 0.185(10) 0.194(10) 0.211(13) -0.007(11) 0.007(10) -0.045(8)
O3W 0.187(10) 0.169(9) 0.203(12) 0.000(11) 0.000 0.000
O33W 0.187(10) 0.169(9) 0.203(12) 0.000(11) 0.000 0.000
O4W 0.188(7) 0.203(7) 0.140(7) 0.000 0.000 -0.017(7)
O5W 0.172(8) 0.183(8) 0.157(8) 0.000 0.000 -0.012(7)
O6W 0.32(2) 0.133(11) 0.041(7) 0.034(8) 0.012(12) -0.166(13)
O66W 0.31(2) 0.144(12) 0.089(17) 0.037(10) 0.037(16) -0.158(14)
O7W 0.180(8) 0.215(9) 0.145(10) -0.004(9) -0.004(9) -0.013(8)
O37W 0.172(8) 0.182(8) 0.142(10) -0.011(9) -0.016(9) -0.056(7)
O8W 0.095(9) 0.079(8) 0.074(7) 0.000(6) -0.025(7) -0.056(7)
O81W 0.095(9) 0.079(8) 0.074(7) 0.000(6) -0.025(7) -0.056(7)
O9W 0.131(5) 0.131(5) 0.264(11) -0.006(6) -0.006(6) 0.041(6)
O10W 0.146(9) 0.084(8) 0.219(11) -0.020(8) 0.000 0.000
O11W 0.215(7) 0.215(7) 0.101(7) 0.017(4) 0.017(4) -0.103(9)
O12W 0.118(14) 0.092(17) 0.226(18) 0.000 0.000 0.004(19)
O92W 0.122(13) 0.092(14) 0.217(15) 0.000 0.000 0.004(13)
O13W 0.203(11) 0.125(7) 0.135(8) 0.020(7) 0.000 0.000
O14W 0.274(9) 0.289(10) 0.142(7) 0.000 0.000 0.079(8)
O15W 0.104(12) 0.102(12) 0.101(14) -0.004(8) 0.000(8) -0.006(8)
O16W 0.28(2) 0.35(2) 0.100(10) 0.000 -0.002(11) 0.000

loop_
_atom_type_symbol
_atom_type_description
_atom_type_scat_dispersion_real
_atom_type_scat_dispersion_imag
_atom_type_scat_source
C C 0.0033 0.0016 'International Tables Vol C Tables 4.2.6.8 and 6.1.1.4'
H H 0.0000 0.0000 'International Tables Vol C Tables 4.2.6.8 and 6.1.1.4'
N N 0.0061 0.0033 'International Tables Vol C Tables 4.2.6.8 and 6.1.1.4'
O O 0.0106 0.0060 'International Tables Vol C Tables 4.2.6.8 and 6.1.1.4'

loop_
_geom_angle_atom_site_label_1
_geom_angle_atom_site_label_2
_geom_angle_atom_site_label_3
_geom_angle
_geom_angle_site_symmetry_1
_geom_angle_site_symmetry_3
_geom_angle_publ_flag
C4 N1 C5 122.2(2) . . ?
C4 N1 C1 112.2(2) . . ?
C5 N1 C1 123.9(2) . . ?
C4 N2 C2 112.58(19) . . ?
C4 N2 C3 122.1(2) . . ?
C2 N2 C3 121.8(2) . . ?
N1 C1 N1 114.0(2) . 18_556 ?
N1 C1 C2 103.19(17) . . ?
N1 C1 C2 103.19(17) 18_556 . ?
N2 C2 N2 114.5(2) 18_556 . ?
N2 C2 C1 103.16(15) 18_556 . ?
N2 C2 C1 103.16(15) . . ?
N2 C3 N2 113.2(3) . 22_655 ?
O1 C4 N2 125.7(2) . . ?
O1 C4 N1 125.6(2) . . ?
N2 C4 N1 108.73(19) . . ?
N1 C5 N1 113.9(3) . 24 ?
O2M N1M O1M 104.9(8) . . ?
O2M N1M O3M 136.2(12) . . ?
O1M N1M O3M 112.9(7) . . ?
O10W O1W O10W 66(3) 18 . ?
O10W O1W O15W 67(2) 18 24_455 ?
O10W O1W O15W 46(2) . 24_455 ?
O10W O1W O15W 67(2) 18 3_655 ?
O10W O1W O15W 46(2) . 3_655 ?
O15W O1W O15W 90(5) 24_455 3_655 ?
O10W O1W O15W 46(2) 18 7_455 ?
O10W O1W O15W 67(2) . 7_455 ?
O15W O1W O15W 32(5) 24_455 7_455 ?
O15W O1W O15W 98(5) 3_655 7_455 ?
O10W O1W O15W 46(2) 18 20_655 ?
O10W O1W O15W 67(2) . 20_655 ?
O15W O1W O15W 98(5) 24_455 20_655 ?
O15W O1W O15W 32(5) 3_655 20_655 ?
O15W O1W O15W 90(5) 7_455 20_655 ?
O3W O2W O33W 23(2) 19_566 19_566 ?
O3W O2W O3W 43(4) 19_566 4_565 ?
O33W O2W O3W 19.9(19) 19_566 4_565 ?
O33W O3W O3W 7(10) . 18_556 ?
O33W O3W O2W 81(3) . 7_556 ?
O3W O3W O2W 80(3) 18_556 7_556 ?
O33W O3W O2W 81(3) . 20_656 ?
O3W O3W O2W 80(3) 18_556 20_656 ?
O2W O3W O2W 156(6) 7_556 20_656 ?
O33W O3W O2W 58(3) . 24 ?
O3W O3W O2W 57.1(19) 18_556 24 ?
O2W O3W O2W 23(2) 7_556 24 ?
O2W O3W O2W 135(4) 20_656 24 ?
O33W O3W O2W 58(3) . 3_655 ?
O3W O3W O2W 57.1(19) 18_556 3_655 ?
O2W O3W O2W 135(4) 7_556 3_655 ?
O2W O3W O2W 23(2) 20_656 3_655 ?
O2W O3W O2W 113(4) 24 3_655 ?
O3W O33W O3W 167(10) . 18_556 ?
O3W O33W O2W 76(2) . 20_656 ?
O3W O33W O2W 102(3) 18_556 20_656 ?
O3W O33W O2W 76(2) . 7_556 ?
O3W O33W O2W 102(3) 18_556 7_556 ?
O2W O33W O2W 148(3) 20_656 7_556 ?
O3W O33W O2W 102(3) . 24 ?
O3W O33W O2W 76(2) 18_556 24 ?
O2W O33W O2W 162(5) 20_656 24 ?
O2W O33W O2W 26(2) 7_556 24 ?
O3W O33W O2W 102(3) . 3_655 ?
O3W O33W O2W 76(2) 18_556 3_655 ?
O2W O33W O2W 26(2) 20_656 3_655 ?
O2W O33W O2W 162(5) 7_556 3_655 ?
O2W O33W O2W 148(3) 24 3_655 ?
O5W O4W O14W 161(4) . . ?
O4W O5W O37W 140(7) . 18 ?
O4W O5W O37W 140(7) . . ?
O37W O5W O37W 24(3) 18 . ?
O4W O5W O8W 114(4) . 10_554 ?
O37W O5W O8W 91(6) 18 10_554 ?
O37W O5W O8W 70(4) . 10_554 ?
O4W O5W O8W 114(4) . 25 ?
O37W O5W O8W 70(4) 18 25 ?
O37W O5W O8W 91(6) . 25 ?
O8W O5W O8W 121(7) 10_554 25 ?
O4W O5W O81W 154(4) . 10_554 ?
O37W O5W O81W 39(3) 18 10_554 ?
O37W O5W O81W 23(2) . 10_554 ?
O8W O5W O81W 53(3) 10_554 10_554 ?
O8W O5W O81W 90(5) 25 10_554 ?
O4W O5W O81W 154(4) . 25 ?
O37W O5W O81W 23(2) 18 25 ?
O37W O5W O81W 39(3) . 25 ?
O8W O5W O81W 90(5) 10_554 25 ?
O8W O5W O81W 53(3) 25 25 ?
O81W O5W O81W 41(3) 10_554 25 ?
O4W O5W O7W 93(5) . 18 ?
O37W O5W O7W 53(3) 18 18 ?
O37W O5W O7W 49(3) . 18 ?
O8W O5W O7W 98(4) 10_554 18 ?
O8W O5W O7W 111(5) 25 18 ?
O81W O5W O7W 70(3) 10_554 18 ?
O81W O5W O7W 75(3) 25 18 ?
O4W O5W O7W 93(5) . . ?
O37W O5W O7W 49(3) 18 . ?
O37W O5W O7W 53(3) . . ?
O8W O5W O7W 111(5) 10_554 . ?
O8W O5W O7W 98(4) 25 . ?
O81W O5W O7W 75(3) 10_554 . ?
O81W O5W O7W 70(3) 25 . ?
O7W O5W O7W 15(2) 18 . ?
O6W O66W O92W 134(3) . 31 ?
O6W O66W O12W 141(3) . 27_455 ?
O92W O66W O12W 30(8) 31 27_455 ?
O6W O66W O12W 141(4) . 31 ?
O92W O66W O12W 33(8) 31 31 ?
O12W O66W O12W 3(10) 27_455 31 ?
O6W O66W O92W 134(4) . 27_455 ?
O92W O66W O92W 56(4) 31 27_455 ?
O12W O66W O92W 27(8) 27_455 27_455 ?
O12W O66W O92W 23(8) 31 27_455 ?
O37W O7W O5W 42(3) . . ?
O5W O37W O7W 86(4) . . ?
O5W O8W O81W 82(4) 25 . ?
O8W O81W O5W 45.4(19) . 25 ?
O1W O10W O15W 86(4) . 3_655 ?
O1W O10W O15W 86(4) . 24_455 ?
O15W O10W O15W 159(8) 3_655 24_455 ?
O1W O10W O10W 57.2(16) . 18 ?
O15W O10W O10W 80(4) 3_655 18 ?
O15W O10W O10W 80(4) 24_455 18 ?
O1W O10W O15W 69(3) . 20_655 ?
O15W O10W O15W 34(5) 3_655 20_655 ?
O15W O10W O15W 125(4) 24_455 20_655 ?
O10W O10W O15W 46(3) 18 20_655 ?
O1W O10W O15W 69(3) . 7_455 ?
O15W O10W O15W 125(4) 3_655 7_455 ?
O15W O10W O15W 34(5) 24_455 7_455 ?
O10W O10W O15W 46(3) 18 7_455 ?
O15W O10W O15W 91(5) 20_655 7_455 ?
O92W O12W O92W 172(10) 21_565 . ?
O92W O12W O12W 176(5) 21_565 21_565 ?
O92W O12W O12W 4(5) . 21_565 ?
O92W O12W O66W 71(9) 21_565 11_554 ?
O92W O12W O66W 101(8) . 11_554 ?
O12W O12W O66W 105(8) 21_565 11_554 ?
O92W O12W O66W 71(9) 21_565 28 ?
O92W O12W O66W 101(8) . 28 ?
O12W O12W O66W 105(8) 21_565 28 ?
O66W O12W O66W 32(2) 11_554 28 ?
O92W O12W O66W 104(9) 21_565 31_554 ?
O92W O12W O66W 68(8) . 31_554 ?
O12W O12W O66W 72(8) 21_565 31_554 ?
O66W O12W O66W 33(3) 11_554 31_554 ?
O66W O12W O66W 47(2) 28 31_554 ?
O92W O12W O66W 104(9) 21_565 16 ?
O92W O12W O66W 68(8) . 16 ?
O12W O12W O66W 72(8) 21_565 16 ?
O66W O12W O66W 47(2) 11_554 16 ?
O66W O12W O66W 33(3) 28 16 ?
O66W O12W O66W 32(2) 31_554 16 ?
O12W O92W O92W 4(5) 21_565 21_565 ?
O12W O92W O12W 0(2) 21_565 . ?
O92W O92W O12W 4(5) 21_565 . ?
O12W O92W O66W 79(5) 21_565 31_554 ?
O92W O92W O66W 75(2) 21_565 31_554 ?
O12W O92W O66W 79(5) . 31_554 ?
O12W O92W O66W 79(5) 21_565 16 ?
O92W O92W O66W 75(2) 21_565 16 ?
O12W O92W O66W 79(5) . 16 ?
O66W O92W O66W 34(2) 31_554 16 ?
O12W O92W O66W 52(5) 21_565 11_554 ?
O92W O92W O66W 48.3(17) 21_565 11_554 ?
O12W O92W O66W 52(4) . 11_554 ?
O66W O92W O66W 27(2) 31_554 11_554 ?
O66W O92W O66W 40(2) 16 11_554 ?
O12W O92W O66W 52(5) 21_565 28 ?
O92W O92W O66W 48.3(17) 21_565 28 ?
O12W O92W O66W 52(4) . 28 ?
O66W O92W O66W 40(2) 31_554 28 ?
O66W O92W O66W 27(2) 16 28 ?
O66W O92W O66W 25.8(16) 11_554 28 ?
O10W O15W O10W 55(4) 4_565 19_565 ?
O10W O15W O1W 49(3) 4_565 19_565 ?
O10W O15W O1W 45(2) 19_565 19_565 ?

loop_
_geom_bond_atom_site_label_1
_geom_bond_atom_site_label_2
_geom_bond_distance
_geom_bond_site_symmetry_2
_geom_bond_publ_flag
O1 C4 1.232(3) . ?
N1 C4 1.362(3) . ?
N1 C5 1.442(3) . ?
N1 C1 1.443(2) . ?
N2 C4 1.353(3) . ?
N2 C2 1.441(2) . ?
N2 C3 1.449(3) . ?
C1 N1 1.443(2) 18_556 ?
C1 C2 1.550(4) . ?
C2 N2 1.441(2) 18_556 ?
C3 N2 1.449(3) 22_655 ?
C5 N1 1.442(3) 24 ?
O1M N1M 1.250(11) . ?
O2M N1M 1.245(9) . ?
O3M N1M 1.280(11) . ?
O1W O10W 0.97(2) 18 ?
O1W O10W 0.97(2) . ?
O1W O15W 1.29(6) 24_455 ?
O1W O15W 1.29(6) 3_655 ?
O1W O15W 1.29(6) 7_455 ?
O1W O15W 1.29(6) 20_655 ?
O2W O3W 1.36(2) 19_566 ?
O2W O33W 1.39(2) 19_566 ?
O2W O3W 1.60(4) 4_565 ?
O3W O33W 0.56(6) . ?
O3W O3W 1.10(12) 18_556 ?
O3W O2W 1.36(2) 7_556 ?
O3W O2W 1.36(2) 20_656 ?
O3W O2W 1.60(4) 24 ?
O3W O2W 1.60(4) 3_655 ?
O33W O3W 0.56(6) 18_556 ?
O33W O2W 1.39(2) 20_656 ?
O33W O2W 1.39(2) 7_556 ?
O33W O2W 1.39(2) 24 ?
O33W O2W 1.39(2) 3_655 ?
O4W O5W 1.07(8) . ?
O4W O14W 1.242(19) . ?
O5W O37W 1.09(7) 18 ?
O5W O37W 1.09(7) . ?
O5W O8W 1.16(4) 10_554 ?
O5W O8W 1.16(4) 25 ?
O5W O81W 1.62(8) 10_554 ?
O5W O81W 1.62(8) 25 ?
O5W O7W 1.63(7) 18 ?
O5W O7W 1.63(7) . ?
O6W O66W 0.75(3) . ?
O66W O92W 1.39(6) 31 ?
O66W O12W 1.44(7) 27_455 ?
O66W O12W 1.47(8) 31 ?
O66W O92W 1.79(6) 27_455 ?
O7W O37W 1.30(2) . ?
O8W O5W 1.16(4) 25 ?
O8W O81W 1.30(4) . ?
O81W O5W 1.62(8) 25 ?
O10W O15W 0.93(6) 3_655 ?
O10W O15W 0.93(6) 24_455 ?
O10W O10W 1.05(6) 18 ?
O10W O15W 1.27(6) 20_655 ?
O10W O15W 1.27(6) 7_455 ?
O12W O92W 0.7(2) 21_565 ?
O12W O92W 0.8(2) . ?
O12W O12W 0.1(4) 21_565 ?
O12W O66W 1.44(7) 11_554 ?
O12W O66W 1.44(7) 28 ?
O12W O66W 1.47(8) 31_554 ?
O12W O66W 1.47(8) 16 ?
O92W O12W 0.7(2) 21_565 ?
O92W O92W 1.55(10) 21_565 ?
O92W O66W 1.39(6) 31_554 ?
O92W O66W 1.39(6) 16 ?
O92W O66W 1.79(6) 11_554 ?
O92W O66W 1.79(6) 28 ?
O13W O16W 1.49(2) 3_655 ?
O15W O10W 0.93(6) 4_565 ?
O15W O10W 1.27(6) 19_565 ?
O15W O1W 1.29(6) 19_565 ?
O16W O13W 1.49(2) 4_565 ?
